data_4507853
loop_
_publ_author_name
'Wang, Lu-Hua'
'Shang, Ran'
'Zheng, Zhong'
'Liu, Chun-Li'
'Wang, Zhe-Ming'

_publ_section_title
;
 Two Systems of [DabcoH2]2+/[PipH2]2+--Uranyl--Oxalate Showing Reversible
 Crystal-to-Crystal Transformations Controlled by the
 Diammonium/Uranyl/Oxalate Ratios in Aqueous Solutions ([DabcoH2]2+=
 1,4-Diazabicyclo-[2.2.2]-octaneH2and [PipH2]2+= PiperazineH2)
;
_journal_issue 6
_journal_name_full 'Crystal Growth &amp; Design'
_journal_page_first 2597
_journal_paper_doi 10.1021/cg400364x
_journal_volume 13
_journal_year 2013
_chemical_formula_sum 'C10 H20 N2 O20 U2'
_chemical_formula_weight 964.34
_chemical_name_systematic
; 
 ? 
;
_space_group_IT_number 14
_symmetry_cell_setting monoclinic
_symmetry_space_group_name_Hall '-P 2ybc'
_symmetry_space_group_name_H-M 'P 1 21/c 1'
_atom_sites_solution_hydrogens geom
_atom_sites_solution_primary direct
_atom_sites_solution_secondary difmap
_audit_creation_method SHELXL-97
_cell_angle_alpha 90.00
_cell_angle_beta 102.3842(8)
_cell_angle_gamma 90.00
_cell_formula_units_Z 2
_cell_length_a 7.72720(10)
_cell_length_b 8.7359(2)
_cell_length_c 16.2612(3)
_cell_measurement_reflns_used 10622
_cell_measurement_temperature 180
_cell_measurement_theta_max 27.485
_cell_measurement_theta_min 3.395
_cell_volume 1072.15(3)
_computing_cell_refinement 'HKL Scalepack (Otwinowski & Minor, 1997)'
_computing_data_collection 'KappaCCD (Nonius B. V., 1998)'
_computing_data_reduction 'HKL Denzo (Otwinowski & Minor, 1997) & maXus (Mackay et al., 1998)'
_computing_molecular_graphics 'Bruker SHELXTL V5.1 (Sheldrick, 1998)'
_computing_publication_material 'SHELXL-97 (Sheldrick, 1997)'
_computing_structure_refinement 'SHELXL-97 (Sheldrick, 1997)'
_computing_structure_solution 'SHELXS-97 (Sheldrick, 1997)'
_diffrn_ambient_temperature 180
_diffrn_detector_area_resol_mean 9
_diffrn_measured_fraction_theta_full 0.996
_diffrn_measured_fraction_theta_max 0.996
_diffrn_measurement_device_type 'NONIUS KappaCCD'
_diffrn_measurement_method CCD
_diffrn_radiation_monochromator graphite
_diffrn_radiation_source 'fine-focus sealed tube'
_diffrn_radiation_type MoK\a
_diffrn_radiation_wavelength 0.71073
_diffrn_reflns_av_R_equivalents 0.0798
_diffrn_reflns_av_sigmaI/netI 0.0407
_diffrn_reflns_limit_h_max 10
_diffrn_reflns_limit_h_min -10
_diffrn_reflns_limit_k_max 11
_diffrn_reflns_limit_k_min -11
_diffrn_reflns_limit_l_max 21
_diffrn_reflns_limit_l_min -21
_diffrn_reflns_number 16275
_diffrn_reflns_theta_full 27.50
_diffrn_reflns_theta_max 27.50
_diffrn_reflns_theta_min 3.47
_diffrn_standards_decay_% 0
_exptl_absorpt_coefficient_mu 15.187
_exptl_absorpt_correction_T_max 0.333
_exptl_absorpt_correction_T_min 0.132
_exptl_absorpt_correction_type multi-scan
_exptl_absorpt_process_details
;
multi-scan from symmetry-related measurements 
 Sortav (Blessing 1995, 1997)
;
_exptl_crystal_colour yellow
_exptl_crystal_density_diffrn 2.987
_exptl_crystal_density_method 'not measured'
_exptl_crystal_description block
_exptl_crystal_F_000 876
_exptl_crystal_size_max 0.26
_exptl_crystal_size_mid 0.21
_exptl_crystal_size_min 0.08
_refine_diff_density_max 1.850
_refine_diff_density_min -1.305
_refine_diff_density_rms 0.213
_refine_ls_extinction_coef 0.0032(3)
_refine_ls_extinction_expression Fc^*^=kFc[1+0.001xFc^2^\l^3^/sin(2\q)]^-1/4^
_refine_ls_extinction_method SHELXL
_refine_ls_goodness_of_fit_ref 1.019
_refine_ls_hydrogen_treatment mixed
_refine_ls_matrix_type full
_refine_ls_number_parameters 167
_refine_ls_number_reflns 2444
_refine_ls_number_restraints 8
_refine_ls_restrained_S_all 1.018
_refine_ls_R_factor_all 0.0335
_refine_ls_R_factor_gt 0.0256
_refine_ls_shift/su_max 0.000
_refine_ls_shift/su_mean 0.000
_refine_ls_structure_factor_coef Fsqd
_refine_ls_weighting_details 'calc w=1/[\s^2^(Fo^2^)+(0.0352P)^2^+1.0847P] where P=(Fo^2^+2Fc^2^)/3'
_refine_ls_weighting_scheme calc
_refine_ls_wR_factor_gt 0.0618
_refine_ls_wR_factor_ref 0.0639
_reflns_number_gt 2043
_reflns_number_total 2444
_reflns_threshold_expression >2sigma(I)
_cod_data_source_file cg400364x_si_001.cif
_cod_data_source_block pip2
_cod_depositor_comments
;
The following automatic conversions were performed:

'_symmetry_cell_setting' value 'Monoclinic' changed to 'monoclinic'
according to /home/saulius/struct/CIF-dictionaries/cif_core.dic
dictionary named 'cif_core.dic' version 2.3.1 from 2005-06-27.

Automatic conversion script
Id: cif_fix_values 1891 2012-01-12 08:04:46Z andrius 
;
_cod_original_sg_symbol_H-M 'P 2(1)/c'
_cod_database_code 4507853

loop_
_symmetry_equiv_pos_as_xyz
'x, y, z'
'-x, y+1/2, -z+1/2'
'-x, -y, -z'
'x, -y-1/2, z-1/2'

loop_
_atom_site_label
_atom_site_type_symbol
_atom_site_fract_x
_atom_site_fract_y
_atom_site_fract_z
_atom_site_U_iso_or_equiv
_atom_site_adp_type
_atom_site_occupancy
_atom_site_symmetry_multiplicity
_atom_site_calc_flag
_atom_site_refinement_flags
U1 U 0.40506(2) 0.12157(2) 0.312114(11) 0.01243(10) Uani 1 1 d D
O1 O 0.4598(5) 0.3113(4) 0.3462(2) 0.0172(8) Uani 1 1 d .
O2 O 0.3363(5) -0.0663(4) 0.2823(2) 0.0196(8) Uani 1 1 d .
O3 O 0.1069(5) 0.2121(4) 0.2684(2) 0.0203(8) Uani 1 1 d D
H3A H 0.1114(11) 0.312(2) 0.241(3) 0.030 Uiso 1 1 d D
H3B H 0.0426(18) 0.139(3) 0.227(2) 0.030 Uiso 1 1 d D
O4 O 0.2978(5) 0.0602(4) 0.4386(2) 0.0176(8) Uani 1 1 d .
O5 O 0.3639(5) -0.0321(4) 0.5697(2) 0.0189(8) Uani 1 1 d .
O6 O 0.6796(5) 0.0938(4) 0.2723(2) 0.0175(8) Uani 1 1 d .
O7 O 0.3888(5) 0.1706(4) 0.1680(2) 0.0162(8) Uani 1 1 d .
O8 O 0.8317(5) 0.0788(5) 0.1706(2) 0.0204(8) Uani 1 1 d .
O9 O 0.5192(5) 0.1566(4) 0.0575(2) 0.0217(8) Uani 1 1 d .
O10 O 0.0356(5) 0.4061(5) 0.1372(3) 0.0313(10) Uani 1 1 d D
H10A H 0.094(6) 0.473(6) 0.181(3) 0.047 Uiso 1 1 d D
H10B H -0.081(4) 0.449(6) 0.119(4) 0.047 Uiso 1 1 d D
C1 C 0.4028(6) 0.0088(5) 0.5030(3) 0.0141(10) Uani 1 1 d .
C2 C 0.6930(7) 0.1045(5) 0.1965(3) 0.0152(11) Uani 1 1 d .
C3 C 0.5221(7) 0.1478(6) 0.1339(3) 0.0153(11) Uani 1 1 d .
C4 C 0.9580(8) -0.1551(6) 0.0201(4) 0.0261(13) Uani 1 1 d .
H4A H 0.9499 -0.2081 -0.0344 0.031 Uiso 1 1 calc R
H4B H 0.9348 -0.2311 0.0616 0.031 Uiso 1 1 calc R
C5 C 0.8581(8) 0.0888(7) -0.0495(4) 0.0265(13) Uani 1 1 d .
H5A H 0.7690 0.1715 -0.0536 0.032 Uiso 1 1 calc R
H5B H 0.8472 0.0433 -0.1061 0.032 Uiso 1 1 calc R
N1 N 0.8230(6) -0.0307(5) 0.0103(3) 0.0195(10) Uani 1 1 d .
H1A H 0.7121 -0.0716 -0.0093 0.023 Uiso 1 1 calc R
H1B H 0.8249 0.0133 0.0619 0.023 Uiso 1 1 calc R

loop_
_atom_site_aniso_label
_atom_site_aniso_U_11
_atom_site_aniso_U_22
_atom_site_aniso_U_33
_atom_site_aniso_U_23
_atom_site_aniso_U_13
_atom_site_aniso_U_12
U1 0.01096(12) 0.01329(13) 0.01281(13) 0.00054(7) 0.00202(8) 0.00040(7)
O1 0.0155(19) 0.0168(19) 0.0187(19) -0.0032(15) 0.0023(15) -0.0002(15)
O2 0.025(2) 0.0145(18) 0.021(2) -0.0020(16) 0.0065(17) 0.0019(16)
O3 0.0121(18) 0.023(2) 0.024(2) 0.0009(16) -0.0008(15) -0.0013(15)
O4 0.0113(18) 0.0210(19) 0.0189(19) 0.0024(16) -0.0002(15) 0.0049(15)
O5 0.0129(18) 0.028(2) 0.0162(19) 0.0058(16) 0.0043(15) 0.0037(16)
O6 0.0139(18) 0.022(2) 0.017(2) 0.0023(15) 0.0045(15) 0.0012(14)
O7 0.0131(18) 0.0216(19) 0.0143(19) 0.0027(15) 0.0041(15) 0.0011(15)
O8 0.0130(19) 0.033(2) 0.015(2) -0.0039(16) 0.0040(15) 0.0004(16)
O9 0.0172(19) 0.033(2) 0.016(2) 0.0016(17) 0.0054(15) 0.0022(17)
O10 0.017(2) 0.030(2) 0.044(3) 0.003(2) 0.0014(19) -0.0029(17)
C1 0.014(3) 0.013(2) 0.015(3) 0.003(2) 0.004(2) 0.002(2)
C2 0.015(3) 0.013(3) 0.018(3) -0.002(2) 0.004(2) -0.004(2)
C3 0.018(3) 0.012(2) 0.015(3) -0.001(2) 0.002(2) -0.002(2)
C4 0.025(3) 0.022(3) 0.032(3) -0.001(2) 0.007(3) -0.004(2)
C5 0.015(3) 0.033(3) 0.030(3) 0.006(3) 0.001(2) 0.002(2)
N1 0.010(2) 0.031(3) 0.016(2) -0.004(2) -0.0004(18) -0.0040(19)

loop_
_atom_type_symbol
_atom_type_description
_atom_type_scat_dispersion_real
_atom_type_scat_dispersion_imag
_atom_type_scat_source
C C 0.0033 0.0016 'International Tables Vol C Tables 4.2.6.8 and 6.1.1.4'
H H 0.0000 0.0000 'International Tables Vol C Tables 4.2.6.8 and 6.1.1.4'
N N 0.0061 0.0033 'International Tables Vol C Tables 4.2.6.8 and 6.1.1.4'
O O 0.0106 0.0060 'International Tables Vol C Tables 4.2.6.8 and 6.1.1.4'
U U -9.6767 9.6646 'International Tables Vol C Tables 4.2.6.8 and 6.1.1.4'

loop_
_geom_angle_atom_site_label_1
_geom_angle_atom_site_label_2
_geom_angle_atom_site_label_3
_geom_angle
_geom_angle_site_symmetry_1
_geom_angle_site_symmetry_3
O2 U1 O1 175.40(16) . .
O2 U1 O7 86.97(15) . .
O1 U1 O7 95.73(15) . .
O2 U1 O6 93.70(15) . .
O1 U1 O6 90.79(14) . .
O7 U1 O6 66.78(12) . .
O2 U1 O3 90.68(15) . .
O1 U1 O3 86.21(14) . .
O7 U1 O3 78.61(12) . .
O6 U1 O3 144.79(12) . .
O2 U1 O4 83.67(15) . .
O1 U1 O4 92.48(15) . .
O7 U1 O4 157.40(12) . .
O6 U1 O4 134.23(12) . .
O3 U1 O4 80.98(12) . .
O2 U1 O5 92.55(15) . 3_656
O1 U1 O5 88.16(14) . 3_656
O7 U1 O5 135.30(12) . 3_656
O6 U1 O5 68.65(12) . 3_656
O3 U1 O5 146.06(12) . 3_656
O4 U1 O5 65.85(11) . 3_656
U1 O3 H3A 107.6(5) . .
U1 O3 H3B 107.6(5) . .
H3A O3 H3B 109.6(8) . .
C1 O4 U1 120.3(3) . .
C1 O5 U1 120.4(3) . 3_656
C2 O6 U1 121.8(3) . .
C3 O7 U1 121.5(3) . .
H10A O10 H10B 104.9(8) . .
O5 C1 O4 126.6(5) . .
O5 C1 C1 116.9(5) . 3_656
O4 C1 C1 116.5(5) . 3_656
O8 C2 O6 124.8(5) . .
O8 C2 C3 119.9(5) . .
O6 C2 C3 115.3(4) . .
O9 C3 O7 125.3(5) . .
O9 C3 C2 120.6(5) . .
O7 C3 C2 114.1(4) . .
N1 C4 C5 110.0(5) . 3_755
N1 C4 H4A 109.7 . .
C5 C4 H4A 109.7 3_755 .
N1 C4 H4B 109.7 . .
C5 C4 H4B 109.7 3_755 .
H4A C4 H4B 108.2 . .
N1 C5 C4 110.6(5) . 3_755
N1 C5 H5A 109.5 . .
C4 C5 H5A 109.5 3_755 .
N1 C5 H5B 109.5 . .
C4 C5 H5B 109.5 3_755 .
H5A C5 H5B 108.1 . .
C5 N1 C4 111.1(5) . .
C5 N1 H1A 109.4 . .
C4 N1 H1A 109.4 . .
C5 N1 H1B 109.4 . .
C4 N1 H1B 109.4 . .
H1A N1 H1B 108.0 . .

loop_
_geom_bond_atom_site_label_1
_geom_bond_atom_site_label_2
_geom_bond_distance
_geom_bond_site_symmetry_2
U1 O2 1.760(4) .
U1 O1 1.770(3) .
U1 O7 2.359(3) .
U1 O6 2.360(4) .
U1 O3 2.395(4) .
U1 O4 2.436(4) .
U1 O5 2.454(3) 3_656
O3 H3A 0.978(5) .
O3 H3B 0.979(5) .
O4 C1 1.262(6) .
O5 C1 1.238(6) .
O5 U1 2.454(3) 3_656
O6 C2 1.262(7) .
O7 C3 1.285(6) .
O8 C2 1.253(6) .
O9 C3 1.241(6) .
O10 H10A 0.959(5) .
O10 H10B 0.959(5) .
C1 C1 1.535(10) 3_656
C2 C3 1.532(7) .
C4 N1 1.491(7) .
C4 C5 1.514(8) 3_755
C4 H4A 0.9900 .
C4 H4B 0.9900 .
C5 N1 1.490(7) .
C5 C4 1.514(8) 3_755
C5 H5A 0.9900 .
C5 H5B 0.9900 .
N1 H1A 0.9200 .
N1 H1B 0.9200 .

loop_
_geom_hbond_atom_site_label_D
_geom_hbond_atom_site_label_H
_geom_hbond_atom_site_label_A
_geom_hbond_distance_DH
_geom_hbond_distance_HA
_geom_hbond_distance_DA
_geom_hbond_angle_DHA
_geom_hbond_site_symmetry_A
O3 H3A O10 0.978(5) 1.86(3) 2.687(6) 140(3) .
O3 H3B O8 0.979(5) 1.772(8) 2.638(5) 145.5(12) 1_455
O10 H10A O6 0.959(5) 2.04(3) 2.882(5) 145(5) 2_655
O10 H10B O4 0.959(5) 1.990(17) 2.934(5) 168(6) 2
N1 H1A O9 0.92 1.94 2.857(6) 176.5 3_655
N1 H1B O8 0.92 1.85 2.765(6) 173.3 .
